data_7202367
loop_
_publ_author_name
'Du, Jian-Long'
'Hu, Tong-Liang'
'Zhang, Shu-Ming'
'Zeng, Yong-Fei'
'Bu, Xian-He'

_publ_section_title
;
 Tuning silver(I) coordination architectures by ligands design: from
 dinuclear, trinuclear, to 1D and 3D frameworks
;
_journal_issue 12
_journal_name_full CrystEngComm
_journal_page_first 1866
_journal_paper_doi 10.1039/b810773d
_journal_volume 10
_journal_year 2008
_chemical_formula_moiety '2(C72 H84 Ag6 F12 N36 Si2), 2(F4 Si), O4, 2(F2), 10(O) '
_chemical_formula_sum 'C144 H168 Ag12 F36 N72 O14 Si6'
_chemical_formula_weight 5278.48
_chemical_name_systematic
;
?
;
_space_group_IT_number 68
_symmetry_cell_setting orthorhombic
_symmetry_space_group_name_Hall '-C 2a 2ac'
_symmetry_space_group_name_H-M 'C c c a :2'
_atom_sites_solution_hydrogens geom
_atom_sites_solution_primary direct
_atom_sites_solution_secondary difmap
_audit_creation_method SHELXL-97
_cell_angle_alpha 90.00
_cell_angle_beta 90.00
_cell_angle_gamma 90.00
_cell_formula_units_Z 4
_cell_length_a 35.560(8)
_cell_length_b 25.360(10)
_cell_length_c 24.868(5)
_cell_measurement_temperature 293(2)
_cell_measurement_theta_max 27.6
_cell_measurement_theta_min 3.1
_cell_volume 22426(11)
_computing_cell_refinement 'Bruker XSCANS'
_computing_data_collection 'Bruker XSCANS'
_computing_data_reduction 'Bruker SHELXTL'
_computing_molecular_graphics 'Bruker SHELXTL'
_computing_publication_material 'Bruker SHELXTL'
_computing_structure_refinement 'SHELXL-97 (Sheldrick, 1997)'
_computing_structure_solution 'SHELXS-97 (Sheldrick, 1990)'
_diffrn_ambient_temperature 293(2)
_diffrn_measured_fraction_theta_full 0.981
_diffrn_measured_fraction_theta_max 0.981
_diffrn_measurement_device_type 'Bruker P4'
_diffrn_measurement_method '\w scans'
_diffrn_radiation_monochromator graphite
_diffrn_radiation_source 'fine-focus sealed tube'
_diffrn_radiation_type MoK\a
_diffrn_radiation_wavelength 0.71073
_diffrn_reflns_av_R_equivalents 0.1790
_diffrn_reflns_av_sigmaI/netI 0.1401
_diffrn_reflns_limit_h_max 42
_diffrn_reflns_limit_h_min -42
_diffrn_reflns_limit_k_max 30
_diffrn_reflns_limit_k_min -30
_diffrn_reflns_limit_l_max 29
_diffrn_reflns_limit_l_min -29
_diffrn_reflns_number 68637
_diffrn_reflns_theta_full 25.00
_diffrn_reflns_theta_max 25.00
_diffrn_reflns_theta_min 2.97
_exptl_absorpt_coefficient_mu 1.150
_exptl_absorpt_correction_T_max 0.8464
_exptl_absorpt_correction_T_min 0.8111
_exptl_absorpt_correction_type multi-scan
_exptl_absorpt_process_details sadabs
_exptl_crystal_colour colorless
_exptl_crystal_density_diffrn 1.563
_exptl_crystal_density_method 'not measured'
_exptl_crystal_description block
_exptl_crystal_F_000 10480
_exptl_crystal_size_max 0.19
_exptl_crystal_size_mid 0.17
_exptl_crystal_size_min 0.15
_refine_diff_density_max 4.402
_refine_diff_density_min -4.658
_refine_diff_density_rms 0.458
_refine_ls_extinction_method none
_refine_ls_goodness_of_fit_ref 1.429
_refine_ls_hydrogen_treatment constr
_refine_ls_matrix_type full
_refine_ls_number_parameters 651
_refine_ls_number_reflns 9705
_refine_ls_number_restraints 0
_refine_ls_restrained_S_all 1.429
_refine_ls_R_factor_all 0.2648
_refine_ls_R_factor_gt 0.1471
_refine_ls_shift/su_max 8.936
_refine_ls_shift/su_mean 0.462
_refine_ls_structure_factor_coef Fsqd
_refine_ls_weighting_details 'calc w=1/[\s^2^(Fo^2^)+(0.2000P)^2^+0.0000P] where P=(Fo^2^+2Fc^2^)/3'
_refine_ls_weighting_scheme calc
_refine_ls_wR_factor_gt 0.3549
_refine_ls_wR_factor_ref 0.4502
_reflns_number_gt 5100
_reflns_number_total 9705
_reflns_threshold_expression >2sigma(I)
_cod_data_source_file b810773d.txt
_cod_data_source_block 4
_cod_depositor_comments
;
The following automatic conversions were performed:
'_symmetry_cell_setting' value 'Orthorhombic' changed to 'orthorhombic'
according to '/home/saulius/struct/CIF-dictionaries/cif_core.dic'
dictionary named 'cif_core.dic' version 2.4.1 from 2010-06-29.

Automatic conversion script
Id: cif_fix_enum 1527 2010-12-29 10:47:43Z saulius 
;
_cod_original_sg_symbol_Hall '-C 2b 2bc'
_cod_original_sg_symbol_H-M 'C c c a'
_cod_database_code 7202367

loop_
_symmetry_equiv_pos_as_xyz
'x, y, z'
'-x, -y+1/2, z'
'x, -y+1/2, -z+1/2'
'-x, y, -z+1/2'
'x+1/2, y+1/2, z'
'-x+1/2, -y+1, z'
'x+1/2, -y+1, -z+1/2'
'-x+1/2, y+1/2, -z+1/2'
'-x, -y, -z'
'x, y-1/2, -z'
'-x, y-1/2, z-1/2'
'x, -y, z-1/2'
'-x+1/2, -y+1/2, -z'
'x+1/2, y, -z'
'-x+1/2, y, z-1/2'
'x+1/2, -y+1/2, z-1/2'

loop_
_atom_site_label
_atom_site_type_symbol
_atom_site_fract_x
_atom_site_fract_y
_atom_site_fract_z
_atom_site_U_iso_or_equiv
_atom_site_adp_type
_atom_site_occupancy
_atom_site_symmetry_multiplicity
_atom_site_calc_flag
_atom_site_refinement_flags
_atom_site_disorder_assembly
_atom_site_disorder_group
F9 F 0.2328(3) 0.2634(5) 0.7817(5) 1.94(2) Uani 1 1 d . . .
Ag1 Ag 0.47988(6) 0.04292(8) 0.04570(8) 0.0681(8) Uani 1 1 d . . .
Ag2 Ag 0.30600(7) 0.15600(8) 0.15767(8) 0.0824(9) Uani 1 1 d . . .
Ag3 Ag 0.29194(5) -0.00271(8) -0.00684(8) 0.0638(7) Uani 1 1 d . . .
C1 C 0.3559(6) -0.0465(8) 0.2529(8) 0.040(5) Uani 1 1 d . . .
C2 C 0.3314(6) -0.0778(11) 0.2216(9) 0.059(8) Uani 1 1 d . . .
C3 C 0.3462(6) -0.1147(7) 0.1856(8) 0.039(5) Uani 1 1 d . . .
C4 C 0.3836(6) -0.1195(7) 0.1804(7) 0.037(5) Uani 1 1 d . . .
C5 C 0.4074(5) -0.0878(7) 0.2109(7) 0.041(5) Uani 1 1 d . . .
C6 C 0.3926(6) -0.0496(7) 0.2447(8) 0.040(5) Uani 1 1 d . . .
C7 C 0.3402(8) -0.0100(8) 0.2942(9) 0.060(8) Uani 1 1 d . . .
H7A H 0.3204 -0.0279 0.3138 0.072 Uiso 1 1 calc R . .
H7B H 0.3598 -0.0008 0.3196 0.072 Uiso 1 1 calc R . .
C8 C 0.2887(6) -0.0733(12) 0.2281(10) 0.076(9) Uani 1 1 d . . .
H8A H 0.2783 -0.0564 0.1970 0.114 Uiso 1 1 calc R . .
H8B H 0.2831 -0.0529 0.2596 0.114 Uiso 1 1 calc R . .
H8C H 0.2781 -0.1080 0.2317 0.114 Uiso 1 1 calc R . .
C9 C 0.3191(7) -0.1465(9) 0.1543(10) 0.062(8) Uani 1 1 d . . .
H9A H 0.3322 -0.1763 0.1385 0.075 Uiso 1 1 calc R . .
H9B H 0.3001 -0.1603 0.1785 0.075 Uiso 1 1 calc R . .
C10 C 0.4000(7) -0.1588(9) 0.1413(9) 0.061(6) Uani 1 1 d . . .
H10A H 0.4070 -0.1903 0.1603 0.092 Uiso 1 1 calc R . .
H10B H 0.4218 -0.1438 0.1245 0.092 Uiso 1 1 calc R . .
H10C H 0.3816 -0.1672 0.1144 0.092 Uiso 1 1 calc R . .
C11 C 0.4491(5) -0.0992(7) 0.2087(8) 0.040(4) Uani 1 1 d . . .
H11A H 0.4602 -0.0933 0.2439 0.048 Uiso 1 1 calc R . .
H11B H 0.4531 -0.1359 0.1991 0.048 Uiso 1 1 calc R . .
C12 C 0.4189(8) -0.0141(9) 0.2735(10) 0.069(8) Uani 1 1 d . . .
H12A H 0.4120 0.0219 0.2668 0.103 Uiso 1 1 calc R . .
H12B H 0.4440 -0.0202 0.2609 0.103 Uiso 1 1 calc R . .
H12C H 0.4176 -0.0211 0.3114 0.103 Uiso 1 1 calc R . .
C13 C 0.5124(6) -0.0377(11) 0.1247(11) 0.062(8) Uani 1 1 d . . .
H13 H 0.5366 -0.0312 0.1123 0.074 Uiso 1 1 calc R . .
C14 C 0.4551(6) -0.0328(8) 0.1343(8) 0.048(6) Uani 1 1 d . . .
H14 H 0.4299 -0.0238 0.1309 0.057 Uiso 1 1 calc R . .
C15 C 0.3263(7) 0.0595(9) 0.2239(8) 0.052(6) Uani 1 1 d . . .
H15 H 0.3378 0.0440 0.1943 0.063 Uiso 1 1 calc R . .
C16 C 0.2994(7) 0.1089(9) 0.2710(10) 0.064(7) Uani 1 1 d . . .
H16 H 0.2866 0.1385 0.2832 0.077 Uiso 1 1 calc R . .
C17 C 0.3126(6) -0.0776(9) 0.0838(9) 0.052(6) Uani 1 1 d . . .
H17 H 0.3361 -0.0617 0.0867 0.063 Uiso 1 1 calc R . .
C18 C 0.2588(7) -0.1038(13) 0.0579(13) 0.079(10) Uani 1 1 d . . .
H18 H 0.2372 -0.1067 0.0371 0.094 Uiso 1 1 calc R . .
C19 C 0.3577(7) 0.2531(8) -0.0423(9) 0.049(6) Uani 1 1 d . . .
C20 C 0.3346(7) 0.2266(8) -0.0762(9) 0.051(6) Uani 1 1 d . . .
C21 C 0.3491(6) 0.1919(8) -0.1117(8) 0.043(5) Uani 1 1 d . . .
C22 C 0.3871(6) 0.1844(8) -0.1169(8) 0.048(6) Uani 1 1 d . . .
C23 C 0.4126(6) 0.2133(8) -0.0818(8) 0.039(5) Uani 1 1 d . . .
C24 C 0.3962(6) 0.2449(7) -0.0442(8) 0.038(5) Uani 1 1 d . . .
C25 C 0.3420(8) 0.2938(7) -0.0058(9) 0.063(7) Uani 1 1 d . . .
H25A H 0.3615 0.3192 0.0025 0.075 Uiso 1 1 calc R . .
H25B H 0.3220 0.3123 -0.0244 0.075 Uiso 1 1 calc R . .
C26 C 0.2928(6) 0.2306(10) -0.0713(10) 0.060(7) Uani 1 1 d . . .
H26A H 0.2812 0.2139 -0.1017 0.090 Uiso 1 1 calc R . .
H26B H 0.2855 0.2670 -0.0701 0.090 Uiso 1 1 calc R . .
H26C H 0.2847 0.2133 -0.0389 0.090 Uiso 1 1 calc R . .
C27 C 0.3238(6) 0.1609(8) -0.1486(8) 0.054(6) Uani 1 1 d . . .
H27A H 0.3053 0.1844 -0.1645 0.065 Uiso 1 1 calc R . .
H27B H 0.3386 0.1458 -0.1775 0.065 Uiso 1 1 calc R . .
C28 C 0.4053(7) 0.1450(9) -0.1553(9) 0.065(7) Uani 1 1 d . . .
H28A H 0.3948 0.1493 -0.1906 0.097 Uiso 1 1 calc R . .
H28B H 0.4007 0.1098 -0.1428 0.097 Uiso 1 1 calc R . .
H28C H 0.4319 0.1512 -0.1566 0.097 Uiso 1 1 calc R . .
C29 C 0.4529(6) 0.2111(8) -0.0902(8) 0.045(5) Uani 1 1 d . . .
H29A H 0.4579 0.2066 -0.1283 0.055 Uiso 1 1 calc R . .
H29B H 0.4639 0.2443 -0.0791 0.055 Uiso 1 1 calc R . .
C30 C 0.4195(8) 0.2736(9) -0.0044(10) 0.065(7) Uani 1 1 d . . .
H30A H 0.4441 0.2581 -0.0029 0.098 Uiso 1 1 calc R . .
H30B H 0.4079 0.2714 0.0304 0.098 Uiso 1 1 calc R . .
H30C H 0.4216 0.3099 -0.0149 0.098 Uiso 1 1 calc R . .
C31 C 0.3001(7) 0.2729(10) 0.1148(10) 0.067(7) Uani 1 1 d . . .
H31 H 0.2859 0.2831 0.1444 0.080 Uiso 1 1 calc R . .
C32 C 0.3287(7) 0.2252(8) 0.0628(8) 0.054(7) Uani 1 1 d . . .
H32 H 0.3400 0.1965 0.0459 0.065 Uiso 1 1 calc R . .
C33 C 0.2612(6) 0.0668(8) -0.1051(10) 0.054(6) Uani 1 1 d . . .
H33 H 0.2381 0.0496 -0.1067 0.064 Uiso 1 1 calc R . .
C34 C 0.3156(6) 0.0922(7) -0.0783(9) 0.047(6) Uani 1 1 d . . .
H34 H 0.3377 0.0970 -0.0589 0.056 Uiso 1 1 calc R . .
C35 C 0.4556(7) 0.1342(9) -0.0269(9) 0.052(6) Uani 1 1 d . . .
H35 H 0.4306 0.1325 -0.0163 0.063 Uiso 1 1 calc R . .
C36 C 0.5135(8) 0.1209(10) -0.0348(11) 0.069(8) Uani 1 1 d . . .
H36 H 0.5370 0.1057 -0.0303 0.082 Uiso 1 1 calc R . .
F1 F 0.3680(6) 0.0194(8) 0.1110(7) 0.128(7) Uani 1 1 d . . .
F2 F 0.3224(5) 0.0744(11) 0.0683(11) 0.191(13) Uani 1 1 d . . .
F3 F 0.3604(6) 0.0232(7) 0.0183(7) 0.111(6) Uani 1 1 d . . .
F4 F 0.3702(6) 0.1116(7) 0.1116(7) 0.127(7) Uani 1 1 d . . .
F5 F 0.4107(5) 0.0612(10) 0.0628(8) 0.159(9) Uani 1 1 d . . .
F6 F 0.3688(8) 0.1121(8) 0.0205(9) 0.160(10) Uani 1 1 d . . .
F7 F 0.2632(12) 0.241(2) 0.7013(13) 0.34(3) Uani 1 1 d . . .
F8 F 0.2569(8) 0.2079(12) 0.7731(16) 0.213(14) Uani 1 1 d . . .
N1 N 0.4675(5) -0.0647(7) 0.1687(8) 0.049(5) Uani 1 1 d . . .
N2 N 0.5043(6) -0.0694(8) 0.1623(8) 0.060(5) Uani 1 1 d . . .
N3 N 0.4808(5) -0.0144(8) 0.1051(8) 0.051(5) Uani 1 1 d . . .
N4 N 0.4828(5) 0.1027(7) -0.0108(8) 0.053(5) Uani 1 1 d . . .
N5 N 0.5076(5) 0.1625(7) -0.0658(8) 0.054(5) Uani 1 1 d . . .
N6 N 0.4704(5) 0.1689(6) -0.0609(7) 0.042(4) Uani 1 1 d . . .
N7 N 0.3276(5) 0.2729(6) 0.0428(7) 0.051(5) Uani 1 1 d . . .
N8 N 0.3098(6) 0.3046(8) 0.0771(9) 0.072(6) Uani 1 1 d . . .
N9 N 0.3126(6) 0.2232(7) 0.1071(7) 0.054(5) Uani 1 1 d . . .
N10 N 0.3099(7) 0.1047(9) 0.2223(8) 0.068(6) Uani 1 1 d . . .
N11 N 0.3073(6) 0.0704(9) 0.3028(8) 0.077(7) Uani 1 1 d . . .
N12 N 0.3250(5) 0.0381(6) 0.2706(7) 0.044(4) Uani 1 1 d . . .
N13 N 0.3009(5) -0.1176(8) 0.1125(7) 0.049(5) Uani 1 1 d . . .
N14 N 0.2864(6) -0.0635(8) 0.0506(8) 0.062(6) Uani 1 1 d . . .
N15 N 0.2668(6) -0.1342(8) 0.0946(10) 0.073(7) Uani 1 1 d . . .
N16 N 0.2889(5) 0.0558(8) -0.0684(8) 0.054(5) Uani 1 1 d . . .
N17 N 0.3049(5) 0.1197(6) -0.1201(7) 0.041(4) Uani 1 1 d . . .
N18 N 0.2712(5) 0.1034(7) -0.1365(7) 0.057(5) Uani 1 1 d . . .
O1W O 0.4002(9) 0.0191(14) 0.9199(13) 0.175(14) Uani 1 1 d . . .
O2W O 0.3940(9) 0.9244(10) 0.0212(12) 0.158(12) Uani 1 1 d . . .
O3W O 0.500(2) 0.2192(15) 0.7788(15) 0.37(4) Uani 1 1 d . . .
O6W O 0.3305(14) 0.9208(14) 0.9245(17) 0.101(16) Uani 0.50 1 d P . .
Si1 Si 0.3674(2) 0.0674(3) 0.0655(3) 0.061(2) Uani 1 1 d . . .
Si2 Si 0.275(3) 0.2500 0.7500 0.73(9) Uani 1 2 d S . .

loop_
_atom_site_aniso_label
_atom_site_aniso_U_11
_atom_site_aniso_U_22
_atom_site_aniso_U_33
_atom_site_aniso_U_23
_atom_site_aniso_U_13
_atom_site_aniso_U_12
F9 2.00(3) 1.83(3) 2.00(3) -0.66(2) 1.00(2) 1.48(2)
Ag1 0.0596(13) 0.0706(14) 0.0742(15) 0.0320(11) -0.0024(10) -0.0024(10)
Ag2 0.115(2) 0.0631(14) 0.0691(15) 0.0254(11) 0.0258(13) 0.0104(12)
Ag3 0.0616(13) 0.0649(13) 0.0650(14) 0.0261(10) -0.0043(10) -0.0111(10)
C1 0.034(12) 0.048(13) 0.038(14) 0.021(10) 0.005(10) 0.010(10)
C2 0.039(13) 0.10(2) 0.040(14) 0.050(15) 0.006(11) 0.020(14)
C3 0.035(13) 0.037(11) 0.044(14) 0.016(10) -0.004(10) 0.003(10)
C4 0.053(14) 0.032(11) 0.026(11) 0.026(9) -0.007(10) 0.001(10)
C5 0.057(13) 0.040(12) 0.026(11) -0.010(9) 0.008(9) -0.023(10)
C6 0.062(15) 0.031(11) 0.027(12) 0.004(9) -0.007(10) -0.009(10)
C7 0.10(2) 0.036(12) 0.040(14) 0.007(10) 0.030(14) 0.024(12)
C8 0.051(15) 0.11(3) 0.067(17) 0.040(17) 0.009(12) 0.004(15)
C9 0.064(17) 0.034(14) 0.09(2) 0.015(13) -0.029(15) -0.034(13)
C10 0.070(16) 0.051(15) 0.062(15) -0.032(12) -0.006(12) 0.003(12)
C11 0.030(10) 0.041(11) 0.049(12) 0.005(9) 0.001(8) 0.005(8)
C12 0.11(2) 0.036(14) 0.062(17) -0.003(12) -0.025(16) -0.012(14)
C13 0.031(13) 0.08(2) 0.072(19) 0.027(16) -0.003(12) -0.018(13)
C14 0.043(14) 0.054(13) 0.046(13) 0.014(10) 0.002(11) 0.032(11)
C15 0.074(16) 0.058(14) 0.024(13) -0.002(10) 0.009(11) 0.002(12)
C16 0.08(2) 0.052(15) 0.055(17) -0.012(12) -0.006(14) 0.033(13)
C17 0.039(14) 0.062(15) 0.055(16) 0.016(12) -0.010(12) -0.012(11)
C18 0.039(16) 0.09(2) 0.11(2) 0.00(2) -0.038(16) -0.022(16)
C19 0.07(2) 0.027(12) 0.051(15) -0.009(10) 0.015(13) -0.004(12)
C20 0.066(17) 0.039(13) 0.047(15) 0.014(11) -0.007(13) 0.011(12)
C21 0.042(12) 0.058(14) 0.028(12) 0.000(10) -0.008(9) -0.017(11)
C22 0.066(16) 0.037(12) 0.042(13) 0.013(10) 0.027(11) 0.003(11)
C23 0.048(14) 0.036(12) 0.034(12) 0.014(10) -0.012(10) -0.003(10)
C24 0.048(12) 0.027(11) 0.038(13) 0.013(9) -0.006(10) -0.020(10)
C25 0.09(2) 0.020(10) 0.078(15) 0.013(10) 0.023(13) 0.008(11)
C26 0.042(14) 0.062(16) 0.076(18) 0.027(13) -0.012(12) 0.003(11)
C27 0.074(15) 0.047(13) 0.042(12) 0.018(10) -0.013(11) -0.015(11)
C28 0.081(19) 0.058(15) 0.055(15) -0.020(12) -0.004(13) -0.013(13)
C29 0.041(15) 0.051(13) 0.044(13) 0.014(10) -0.005(10) -0.016(11)
C30 0.066(18) 0.044(12) 0.08(2) 0.003(12) 0.017(15) -0.023(12)
C31 0.063(18) 0.068(17) 0.069(17) 0.013(14) 0.014(14) 0.020(14)
C32 0.09(2) 0.037(13) 0.033(12) -0.020(9) 0.007(13) 0.006(12)
C33 0.031(12) 0.046(13) 0.084(18) 0.006(12) -0.021(11) 0.000(10)
C34 0.037(13) 0.028(11) 0.075(18) 0.013(11) -0.019(12) 0.003(10)
C35 0.055(16) 0.048(13) 0.055(14) 0.020(11) -0.008(12) -0.019(12)
C36 0.069(19) 0.054(17) 0.08(2) 0.004(15) 0.016(16) 0.010(14)
F1 0.18(2) 0.130(16) 0.075(12) 0.027(11) -0.022(13) -0.039(15)
F2 0.063(13) 0.25(3) 0.26(3) -0.13(2) -0.018(15) 0.056(15)
F3 0.145(16) 0.093(12) 0.094(13) -0.033(11) -0.001(12) -0.003(11)
F4 0.19(2) 0.094(13) 0.097(13) -0.032(11) -0.005(13) -0.014(13)
F5 0.043(10) 0.26(3) 0.171(16) 0.004(17) 0.018(10) 0.017(13)
F6 0.26(3) 0.101(15) 0.115(16) 0.051(13) -0.040(19) 0.000(17)
F7 0.32(5) 0.52(7) 0.18(3) -0.20(4) -0.10(3) 0.28(5)
F8 0.18(2) 0.16(2) 0.30(4) 0.04(3) -0.08(2) -0.096(18)
N1 0.028(10) 0.064(13) 0.055(14) 0.013(10) -0.014(9) 0.014(9)
N2 0.052(14) 0.065(13) 0.064(14) -0.006(11) -0.008(11) 0.010(11)
N3 0.039(10) 0.067(14) 0.048(13) 0.025(10) -0.004(9) -0.001(10)
N4 0.044(12) 0.044(11) 0.072(13) 0.014(9) 0.000(10) -0.020(10)
N5 0.048(13) 0.030(10) 0.085(14) 0.011(9) -0.009(10) -0.007(9)
N6 0.032(11) 0.038(10) 0.057(12) 0.003(9) -0.001(9) -0.007(8)
N7 0.058(11) 0.036(10) 0.060(13) 0.007(9) 0.034(10) 0.020(8)
N8 0.086(16) 0.052(13) 0.077(15) 0.012(11) 0.044(13) 0.002(11)
N9 0.073(14) 0.053(12) 0.036(12) 0.005(9) 0.004(10) -0.001(10)
N10 0.098(18) 0.058(15) 0.048(14) 0.017(11) 0.020(12) 0.032(13)
N11 0.085(16) 0.095(17) 0.050(13) -0.003(13) 0.024(11) 0.044(13)
N12 0.059(12) 0.044(10) 0.030(11) -0.001(8) 0.008(9) 0.009(8)
N13 0.042(12) 0.060(14) 0.045(11) -0.002(10) -0.024(9) 0.011(10)
N14 0.072(14) 0.061(14) 0.053(13) -0.001(10) -0.006(10) 0.002(12)
N15 0.055(13) 0.055(13) 0.108(18) 0.044(12) -0.038(13) -0.002(11)
N16 0.045(12) 0.056(14) 0.062(13) 0.001(10) -0.005(10) -0.005(11)
N17 0.034(10) 0.043(11) 0.047(11) 0.000(9) -0.005(8) -0.015(9)
N18 0.055(12) 0.065(12) 0.050(12) 0.023(10) -0.011(9) -0.012(10)
O1W 0.17(3) 0.21(3) 0.15(3) 0.05(2) 0.07(2) -0.01(3)
O2W 0.22(3) 0.10(2) 0.15(3) 0.028(19) 0.02(2) 0.04(2)
O3W 0.63(8) 0.25(6) 0.24(5) 0.00(4) 0.23(7) 0.10(7)
O6W 0.14(5) 0.06(2) 0.10(3) -0.03(2) 0.00(3) -0.04(3)
Si1 0.060(5) 0.065(5) 0.057(5) -0.014(4) -0.002(3) 0.003(4)
Si2 2.0(3) 0.101(19) 0.09(2) 0.017(15) 0.000 0.000

loop_
_atom_type_symbol
_atom_type_description
_atom_type_scat_dispersion_real
_atom_type_scat_dispersion_imag
_atom_type_scat_source
C C 0.0033 0.0016 'International Tables Vol C Tables 4.2.6.8 and 6.1.1.4'
H H 0.0000 0.0000 'International Tables Vol C Tables 4.2.6.8 and 6.1.1.4'
Ag Ag -0.8971 1.1015 'International Tables Vol C Tables 4.2.6.8 and 6.1.1.4'
N N 0.0061 0.0033 'International Tables Vol C Tables 4.2.6.8 and 6.1.1.4'
Si Si 0.0817 0.0704 'International Tables Vol C Tables 4.2.6.8 and 6.1.1.4'
O O 0.0106 0.0060 'International Tables Vol C Tables 4.2.6.8 and 6.1.1.4'
F F 0.0171 0.0103 'International Tables Vol C Tables 4.2.6.8 and 6.1.1.4'

loop_
_geom_angle_atom_site_label_1
_geom_angle_atom_site_label_2
_geom_angle_atom_site_label_3
_geom_angle
_geom_angle_site_symmetry_1
_geom_angle_site_symmetry_3
_geom_angle_publ_flag
F7 F9 F9 107.4(15) 3_556 3_556 ?
F7 F9 Si2 49(2) 3_556 . ?
F9 F9 Si2 60.2(18) 3_556 . ?
N4 Ag1 N3 175.4(7) . . ?
N10 Ag2 N9 162.2(9) . . ?
N14 Ag3 N16 171.2(7) . . ?
N14 Ag3 Ag3 86.6(6) . 6_545 ?
N16 Ag3 Ag3 85.3(5) . 6_545 ?
C6 C1 C2 119(2) . . ?
C6 C1 C7 121(2) . . ?
C2 C1 C7 120(2) . . ?
C3 C2 C1 119.8(19) . . ?
C3 C2 C8 119(3) . . ?
C1 C2 C8 121(2) . . ?
C4 C3 C2 120(2) . . ?
C4 C3 C9 123(2) . . ?
C2 C3 C9 117(2) . . ?
C3 C4 C5 120(2) . . ?
C3 C4 C10 120.3(19) . . ?
C5 C4 C10 119.7(19) . . ?
C6 C5 C4 120.1(19) . . ?
C6 C5 C11 121.9(17) . . ?
C4 C5 C11 117.9(17) . . ?
C1 C6 C5 120.6(19) . . ?
C1 C6 C12 121(2) . . ?
C5 C6 C12 118(2) . . ?
N12 C7 C1 112.4(16) . . ?
N12 C7 H7A 109.3 . . ?
C1 C7 H7A 109.0 . . ?
N12 C7 H7B 108.8 . . ?
C1 C7 H7B 109.2 . . ?
H7A C7 H7B 108.0 . . ?
C2 C8 H8A 109.3 . . ?
C2 C8 H8B 109.4 . . ?
H8A C8 H8B 109.5 . . ?
C2 C8 H8C 109.7 . . ?
H8A C8 H8C 109.4 . . ?
H8B C8 H8C 109.5 . . ?
N13 C9 C3 113.5(17) . . ?
N13 C9 H9A 108.0 . . ?
C3 C9 H9A 108.1 . . ?
N13 C9 H9B 109.3 . . ?
C3 C9 H9B 110.0 . . ?
H9A C9 H9B 107.7 . . ?
C4 C10 H10A 108.2 . . ?
H10A C10 H10B 109.3 . . ?
H10A C10 H10C 109.5 . . ?
H10B C10 H10C 109.3 . . ?
N1 C11 C5 110.2(15) . . ?
N1 C11 H11A 110.0 . . ?
C5 C11 H11A 109.9 . . ?
N1 C11 H11B 109.5 . . ?
C5 C11 H11B 109.2 . . ?
H11A C11 H11B 108.1 . . ?
C6 C12 H12A 109.3 . . ?
C6 C12 H12B 109.7 . . ?
H12A C12 H12B 109.4 . . ?
C6 C12 H12C 109.5 . . ?
H12A C12 H12C 109.4 . . ?
H12B C12 H12C 109.4 . . ?
N2 C13 N3 111(2) . . ?
N2 C13 H13 124.3 . . ?
N3 C13 H13 124.8 . . ?
N3 C14 N1 112.3(19) . . ?
N3 C14 H14 123.4 . . ?
N1 C14 H14 124.3 . . ?
N12 C15 N10 113(2) . . ?
N12 C15 H15 123.3 . . ?
N10 C15 H15 123.6 . . ?
N10 C16 N11 117(2) . . ?
N10 C16 H16 121.4 . . ?
N11 C16 H16 121.3 . . ?
N14 C17 N13 109(2) . . ?
N14 C17 H17 124.9 . . ?
N13 C17 H17 125.6 . . ?
N15 C18 N14 113(2) . . ?
N15 C18 H18 123.9 . . ?
N14 C18 H18 123.5 . . ?
C20 C19 C24 120(2) . . ?
C20 C19 C25 120(2) . . ?
C24 C19 C25 120(2) . . ?
C21 C20 C19 120(2) . . ?
C21 C20 C26 118(2) . . ?
C19 C20 C26 121(2) . . ?
C20 C21 C22 122.0(19) . . ?
C20 C21 C27 121(2) . . ?
C22 C21 C27 117(2) . . ?
C21 C22 C23 119.1(18) . . ?
C21 C22 C28 125(2) . . ?
C23 C22 C28 116(2) . . ?
C24 C23 C29 122.9(19) . . ?
C24 C23 C22 116.2(19) . . ?
C29 C23 C22 120.7(19) . . ?
C23 C24 C19 122.3(19) . . ?
C23 C24 C30 121(2) . . ?
C19 C24 C30 117(2) . . ?
N7 C25 C19 113.4(16) . . ?
N7 C25 H25A 109.1 . . ?
C19 C25 H25A 108.6 . . ?
N7 C25 H25B 109.4 . . ?
C19 C25 H25B 108.4 . . ?
H25A C25 H25B 107.7 . . ?
C20 C26 H26A 109.5 . . ?
C20 C26 H26B 109.5 . . ?
H26A C26 H26B 109.5 . . ?
C20 C26 H26C 109.4 . . ?
H26A C26 H26C 109.5 . . ?
H26B C26 H26C 109.5 . . ?
N17 C27 C21 111.1(15) . . ?
N17 C27 H27A 109.0 . . ?
C21 C27 H27A 109.7 . . ?
N17 C27 H27B 109.7 . . ?
C21 C27 H27B 109.3 . . ?
H27A C27 H27B 107.8 . . ?
H28A C28 H28B 109.4 . . ?
C22 C28 H28C 109.8 . . ?
H28A C28 H28C 109.3 . . ?
H28B C28 H28C 109.3 . . ?
N6 C29 C23 112.6(16) . . ?
N6 C29 H29A 109.2 . . ?
C23 C29 H29A 109.1 . . ?
N6 C29 H29B 109.1 . . ?
C23 C29 H29B 108.9 . . ?
H29A C29 H29B 107.8 . . ?
H30A C30 H30B 109.5 . . ?
C24 C30 H30C 108.8 . . ?
H30A C30 H30C 109.4 . . ?
H30B C30 H30C 109.4 . . ?
N8 C31 N9 113(2) . . ?
N8 C31 H31 123.8 . . ?
N9 C31 H31 122.9 . . ?
N9 C32 N7 111.1(19) . . ?
N9 C32 H32 125.3 . . ?
N7 C32 H32 123.6 . . ?
N18 C33 N16 110.8(19) . . ?
N18 C33 H33 124.6 . . ?
N16 C33 H33 124.5 . . ?
N17 C34 N16 107.8(19) . . ?
N17 C34 H34 126.0 . . ?
N16 C34 H34 126.1 . . ?
N4 C35 N6 108(2) . . ?
N4 C35 H35 126.1 . . ?
N6 C35 H35 126.1 . . ?
N5 C36 N4 114(2) . . ?
F9 F7 Si2 89(5) 3_556 . ?
F9 F7 F8 77.3(19) 3_556 3_556 ?
Si2 F7 F8 59(2) . 3_556 ?
Si2 F8 F7 54.6(17) . 3_556 ?
C14 N1 N2 108.8(19) . . ?
C14 N1 C11 133.2(18) . . ?
N2 N1 C11 117.7(17) . . ?
C13 N2 N1 104.7(19) . . ?
C14 N3 C13 103.3(18) . . ?
C14 N3 Ag1 131.4(15) . . ?
C13 N3 Ag1 125.0(16) . . ?
C35 N4 C36 105(2) . . ?
C35 N4 Ag1 127.9(16) . . ?
C36 N4 Ag1 127.0(18) . . ?
C36 N5 N6 101.6(18) . . ?
C35 N6 N5 111.5(18) . . ?
C35 N6 C29 130.1(19) . . ?
N5 N6 C29 118.3(17) . . ?
C32 N7 N8 109.3(17) . . ?
C32 N7 C25 131.2(17) . . ?
N8 N7 C25 119.5(16) . . ?
C31 N8 N7 102.5(19) . . ?
C32 N9 C31 104(2) . . ?
C32 N9 Ag2 127.4(17) . . ?
C31 N9 Ag2 128.8(17) . . ?
C16 N10 C15 100.2(19) . . ?
C16 N10 Ag2 131.8(18) . . ?
C15 N10 Ag2 127.9(17) . . ?
C16 N11 N12 101.9(19) . . ?
C15 N12 N11 107.7(18) . . ?
C15 N12 C7 135.0(18) . . ?
N11 N12 C7 117.2(18) . . ?
C17 N13 N15 110.2(17) . . ?
C17 N13 C9 130.7(19) . . ?
N15 N13 C9 118.9(19) . . ?
C17 N14 C18 102(2) . . ?
C17 N14 Ag3 124.4(17) . . ?
C18 N14 Ag3 132.2(18) . . ?
C18 N15 N13 105(2) . . ?
C34 N16 C33 104.2(19) . . ?
C34 N16 Ag3 125.0(15) . . ?
C33 N16 Ag3 130.8(15) . . ?
C34 N17 N18 109.9(16) . . ?
C34 N17 C27 130.3(18) . . ?
N18 N17 C27 119.9(17) . . ?
C33 N18 N17 107.1(17) . . ?
O3W O3W O3W 90.00(7) 4_656 2_655 ?
F5 Si1 F6 90.5(14) . . ?
F5 Si1 F4 92.3(12) . . ?
F6 Si1 F4 90.2(11) . . ?
F5 Si1 F2 179.4(17) . . ?
F6 Si1 F2 89.0(15) . . ?
F4 Si1 F2 87.4(12) . . ?
F5 Si1 F3 92.8(12) . . ?
F6 Si1 F3 89.3(11) . . ?
F4 Si1 F3 174.9(12) . . ?
F2 Si1 F3 87.5(11) . . ?
F5 Si1 F1 86.8(12) . . ?
F6 Si1 F1 176.9(15) . . ?
F4 Si1 F1 91.4(10) . . ?
F2 Si1 F1 93.7(14) . . ?
F3 Si1 F1 89.4(10) . . ?
F7 Si2 F7 142(9) 3_556 . ?
F7 Si2 F8 95(5) 3_556 3_556 ?
F7 Si2 F8 67(3) . 3_556 ?
F7 Si2 F8 67(3) 3_556 . ?
F7 Si2 F8 95(5) . . ?
F8 Si2 F8 124(8) 3_556 . ?
F8 Si2 F9 64(4) 3_556 3_556 ?
F8 Si2 F9 68(4) . 3_556 ?
F7 Si2 F9 100(6) . . ?
F8 Si2 F9 68(4) 3_556 . ?
F8 Si2 F9 64(4) . . ?
F9 Si2 F9 60(4) 3_556 . ?

loop_
_geom_bond_atom_site_label_1
_geom_bond_atom_site_label_2
_geom_bond_distance
_geom_bond_site_symmetry_2
_geom_bond_publ_flag
F9 F7 1.16(5) 3_556 ?
F9 F9 1.72(2) 3_556 ?
F9 Si2 1.73(9) . ?
Ag1 N4 2.070(17) . ?
Ag1 N3 2.072(17) . ?
Ag2 N10 2.072(19) . ?
Ag2 N9 2.130(18) . ?
Ag3 N14 2.11(2) . ?
Ag3 N16 2.13(2) . ?
Ag3 Ag3 2.986(4) 6_545 ?
C1 C6 1.32(3) . ?
C1 C2 1.41(3) . ?
C1 C7 1.49(3) . ?
C2 C3 1.40(3) . ?
C2 C8 1.53(3) . ?
C3 C4 1.34(3) . ?
C3 C9 1.48(3) . ?
C4 C5 1.39(3) . ?
C4 C10 1.51(3) . ?
C5 C6 1.39(3) . ?
C5 C11 1.51(3) . ?
C6 C12 1.48(3) . ?
C7 N12 1.46(2) . ?
C7 H7A 0.9700 . ?
C7 H7B 0.9700 . ?
C8 H8A 0.9602 . ?
C8 H8B 0.9602 . ?
C8 H8C 0.9602 . ?
C9 N13 1.43(3) . ?
C9 H9A 0.9700 . ?
C9 H9B 0.9700 . ?
C10 H10A 0.9610 . ?
C10 H10B 0.9613 . ?
C10 H10C 0.9613 . ?
C11 N1 1.48(2) . ?
C11 H11A 0.9700 . ?
C11 H11B 0.9700 . ?
C12 H12A 0.9605 . ?
C12 H12B 0.9605 . ?
C12 H12C 0.9605 . ?
C13 N2 1.27(3) . ?
C13 N3 1.36(3) . ?
C13 H13 0.9300 . ?
C14 N3 1.25(3) . ?
C14 N1 1.26(2) . ?
C14 H14 0.9300 . ?
C15 N12 1.28(2) . ?
C15 N10 1.28(3) . ?
C15 H15 0.9300 . ?
C16 N10 1.27(3) . ?
C16 N11 1.29(3) . ?
C16 H16 0.9300 . ?
C17 N14 1.29(3) . ?
C17 N13 1.31(3) . ?
C17 H17 0.9300 . ?
C18 N15 1.23(3) . ?
C18 N14 1.43(3) . ?
C18 H18 0.9300 . ?
C19 C20 1.35(3) . ?
C19 C24 1.39(3) . ?
C19 C25 1.48(3) . ?
C20 C21 1.35(3) . ?
C20 C26 1.49(3) . ?
C21 C22 1.37(3) . ?
C21 C27 1.51(3) . ?
C22 C23 1.46(3) . ?
C22 C28 1.52(3) . ?
C23 C24 1.36(3) . ?
C23 C29 1.45(3) . ?
C24 C30 1.48(3) . ?
C25 N7 1.42(2) . ?
C25 H25A 0.9700 . ?
C25 H25B 0.9700 . ?
C26 H26A 0.9600 . ?
C26 H26B 0.9600 . ?
C26 H26C 0.9600 . ?
C27 N17 1.43(2) . ?
C27 H27A 0.9700 . ?
C27 H27B 0.9700 . ?
C28 H28A 0.9611 . ?
C28 H28B 0.9609 . ?
C28 H28C 0.9610 . ?
C29 N6 1.44(2) . ?
C29 H29A 0.9700 . ?
C29 H29B 0.9700 . ?
C30 H30A 0.9603 . ?
C30 H30B 0.9602 . ?
C30 H30C 0.9602 . ?
C31 N8 1.28(3) . ?
C31 N9 1.35(3) . ?
C31 H31 0.9300 . ?
C32 N9 1.24(3) . ?
C32 N7 1.31(3) . ?
C32 H32 0.9300 . ?
C33 N18 1.27(3) . ?
C33 N16 1.37(3) . ?
C33 H33 0.9300 . ?
C34 N17 1.31(2) . ?
C34 N16 1.35(3) . ?
C34 H34 0.9300 . ?
C35 N4 1.32(3) . ?
C35 N6 1.33(3) . ?
C35 H35 0.9300 . ?
C36 N5 1.32(3) . ?
C36 N4 1.33(3) . ?
C36 H36 0.9300 . ?
F1 Si1 1.661(19) . ?
F2 Si1 1.61(2) . ?
F3 Si1 1.640(17) . ?
F4 Si1 1.607(17) . ?
F5 Si1 1.550(18) . ?
F6 Si1 1.594(19) . ?
F7 F9 1.16(5) 3_556 ?
F7 Si2 1.31(4) . ?
F7 F8 1.47(4) 3_556 ?
F8 Si2 1.37(5) . ?
F8 F7 1.47(4) 3_556 ?
N1 N2 1.32(2) . ?
N5 N6 1.34(2) . ?
N7 N8 1.33(2) . ?
N11 N12 1.31(2) . ?
N13 N15 1.36(2) . ?
N17 N18 1.33(2) . ?
O3W O3W 1.43(8) 4_656 ?
O3W O3W 1.56(8) 2_655 ?
Si2 F7 1.31(4) 3_556 ?
Si2 F8 1.37(5) 3_556 ?
Si2 F9 1.73(9) 3_556 ?

loop_
_geom_torsion_atom_site_label_1
_geom_torsion_atom_site_label_2
_geom_torsion_atom_site_label_3
_geom_torsion_atom_site_label_4
_geom_torsion
_geom_torsion_site_symmetry_1
_geom_torsion_site_symmetry_2
_geom_torsion_site_symmetry_3
_geom_torsion_site_symmetry_4
_geom_torsion_publ_flag
C6 C1 C2 C3 5(3) . . . . ?
C7 C1 C2 C3 -175.5(16) . . . . ?
C6 C1 C2 C8 -177.0(19) . . . . ?
C7 C1 C2 C8 2(3) . . . . ?
C1 C2 C3 C4 -1(3) . . . . ?
C8 C2 C3 C4 -178.9(17) . . . . ?
C1 C2 C3 C9 179.6(17) . . . . ?
C8 C2 C3 C9 2(3) . . . . ?
C2 C3 C4 C5 0(3) . . . . ?
C9 C3 C4 C5 179.4(17) . . . . ?
C2 C3 C4 C10 -179.5(17) . . . . ?
C9 C3 C4 C10 0(3) . . . . ?
C3 C4 C5 C6 -3(3) . . . . ?
C10 C4 C5 C6 176.5(18) . . . . ?
C3 C4 C5 C11 172.6(16) . . . . ?
C10 C4 C5 C11 -8(3) . . . . ?
C2 C1 C6 C5 -8(3) . . . . ?
C7 C1 C6 C5 172.4(17) . . . . ?
C2 C1 C6 C12 174.8(18) . . . . ?
C7 C1 C6 C12 -4(3) . . . . ?
C4 C5 C6 C1 7(3) . . . . ?
C11 C5 C6 C1 -168.1(18) . . . . ?
C4 C5 C6 C12 -175.6(17) . . . . ?
C11 C5 C6 C12 9(3) . . . . ?
C6 C1 C7 N12 101(2) . . . . ?
C2 C1 C7 N12 -78(3) . . . . ?
C4 C3 C9 N13 -106(2) . . . . ?
C2 C3 C9 N13 74(3) . . . . ?
C6 C5 C11 N1 -89(2) . . . . ?
C4 C5 C11 N1 95.7(19) . . . . ?
C24 C19 C20 C21 1(3) . . . . ?
C25 C19 C20 C21 175.9(19) . . . . ?
C24 C19 C20 C26 173.8(19) . . . . ?
C25 C19 C20 C26 -11(3) . . . . ?
C19 C20 C21 C22 -4(3) . . . . ?
C26 C20 C21 C22 -177.2(19) . . . . ?
C19 C20 C21 C27 178.2(19) . . . . ?
C26 C20 C21 C27 5(3) . . . . ?
C20 C21 C22 C23 2(3) . . . . ?
C27 C21 C22 C23 -179.7(16) . . . . ?
C20 C21 C22 C28 178.6(19) . . . . ?
C27 C21 C22 C28 -3(3) . . . . ?
C21 C22 C23 C24 3(3) . . . . ?
C28 C22 C23 C24 -174.2(17) . . . . ?
C21 C22 C23 C29 -172.8(18) . . . . ?
C28 C22 C23 C29 10(3) . . . . ?
C29 C23 C24 C19 169.4(18) . . . . ?
C22 C23 C24 C19 -6(3) . . . . ?
C29 C23 C24 C30 -8(3) . . . . ?
C22 C23 C24 C30 176.4(17) . . . . ?
C20 C19 C24 C23 4(3) . . . . ?
C25 C19 C24 C23 -170.9(18) . . . . ?
C20 C19 C24 C30 -177.6(19) . . . . ?
C25 C19 C24 C30 7(3) . . . . ?
C20 C19 C25 N7 85(3) . . . . ?
C24 C19 C25 N7 -100(3) . . . . ?
C20 C21 C27 N17 -75(2) . . . . ?
C22 C21 C27 N17 107(2) . . . . ?
C24 C23 C29 N6 95(2) . . . . ?
C22 C23 C29 N6 -90(2) . . . . ?
N3 C14 N1 N2 -1(3) . . . . ?
N3 C14 N1 C11 -175(2) . . . . ?
C5 C11 N1 C14 -8(3) . . . . ?
C5 C11 N1 N2 179.3(17) . . . . ?
N3 C13 N2 N1 -3(3) . . . . ?
C14 N1 N2 C13 2(3) . . . . ?
C11 N1 N2 C13 177(2) . . . . ?
N1 C14 N3 C13 -1(3) . . . . ?
N1 C14 N3 Ag1 -174.9(16) . . . . ?
N2 C13 N3 C14 2(3) . . . . ?
N2 C13 N3 Ag1 177.0(17) . . . . ?
N6 C35 N4 C36 2(3) . . . . ?
N6 C35 N4 Ag1 176.0(13) . . . . ?
N5 C36 N4 C35 0(3) . . . . ?
N5 C36 N4 Ag1 -174.4(16) . . . . ?
N4 C36 N5 N6 -2(3) . . . . ?
N4 C35 N6 N5 -3(3) . . . . ?
N4 C35 N6 C29 179.2(19) . . . . ?
C36 N5 N6 C35 3(2) . . . . ?
C36 N5 N6 C29 -179.2(19) . . . . ?
C23 C29 N6 C35 -3(3) . . . . ?
C23 C29 N6 N5 179.4(18) . . . . ?
N9 C32 N7 N8 1(3) . . . . ?
N9 C32 N7 C25 180(2) . . . . ?
C19 C25 N7 C32 7(4) . . . . ?
C19 C25 N7 N8 -174(2) . . . . ?
N9 C31 N8 N7 3(3) . . . . ?
C32 N7 N8 C31 -2(3) . . . . ?
C25 N7 N8 C31 178(2) . . . . ?
N7 C32 N9 C31 1(3) . . . . ?
N7 C32 N9 Ag2 -179.8(15) . . . . ?
N8 C31 N9 C32 -3(3) . . . . ?
N8 C31 N9 Ag2 178.2(17) . . . . ?
N10 Ag2 N9 C32 116(3) . . . . ?
N10 Ag2 N9 C31 -66(4) . . . . ?
N11 C16 N10 C15 -1(3) . . . . ?
N11 C16 N10 Ag2 -177(2) . . . . ?
N12 C15 N10 C16 1(3) . . . . ?
N12 C15 N10 Ag2 177.5(17) . . . . ?
N9 Ag2 N10 C16 62(4) . . . . ?
N9 Ag2 N10 C15 -114(3) . . . . ?
N10 C16 N11 N12 0(3) . . . . ?
N10 C15 N12 N11 -1(3) . . . . ?
N10 C15 N12 C7 -176(3) . . . . ?
C16 N11 N12 C15 0(3) . . . . ?
C16 N11 N12 C7 177(2) . . . . ?
C1 C7 N12 C15 -11(4) . . . . ?
C1 C7 N12 N11 174(2) . . . . ?
N14 C17 N13 N15 6(3) . . . . ?
N14 C17 N13 C9 -179(2) . . . . ?
C3 C9 N13 C17 30(4) . . . . ?
C3 C9 N13 N15 -156(2) . . . . ?
N13 C17 N14 C18 -7(3) . . . . ?
N13 C17 N14 Ag3 -177.4(14) . . . . ?
N15 C18 N14 C17 6(3) . . . . ?
N15 C18 N14 Ag3 175.7(19) . . . . ?
Ag3 Ag3 N14 C17 -158.4(19) 6_545 . . . ?
Ag3 Ag3 N14 C18 34(2) 6_545 . . . ?
N14 C18 N15 N13 -3(3) . . . . ?
C17 N13 N15 C18 -2(3) . . . . ?
C9 N13 N15 C18 -177(2) . . . . ?
N17 C34 N16 C33 -4(2) . . . . ?
N17 C34 N16 Ag3 177.2(14) . . . . ?
N18 C33 N16 C34 4(3) . . . . ?
N18 C33 N16 Ag3 -176.8(16) . . . . ?
Ag3 Ag3 N16 C34 151.7(19) 6_545 . . . ?
Ag3 Ag3 N16 C33 -27(2) 6_545 . . . ?
N16 C34 N17 N18 2(2) . . . . ?
N16 C34 N17 C27 -176(2) . . . . ?
C21 C27 N17 C34 -31(3) . . . . ?
C21 C27 N17 N18 150.9(19) . . . . ?
N16 C33 N18 N17 -3(3) . . . . ?
C34 N17 N18 C33 0(2) . . . . ?
C27 N17 N18 C33 179.3(19) . . . . ?
F9 F7 Si2 F7 -9.0(18) 3_556 . . 3_556 ?
F8 F7 Si2 F7 67(3) 3_556 . . 3_556 ?
F9 F7 Si2 F8 -76(3) 3_556 . . 3_556 ?
F9 F7 Si2 F8 49(5) 3_556 . . . ?
F8 F7 Si2 F8 125(7) 3_556 . . . ?
F8 F7 Si2 F9 76(3) 3_556 . . 3_556 ?
F9 F7 Si2 F9 -15(3) 3_556 . . . ?
F8 F7 Si2 F9 61(3) 3_556 . . . ?
F7 F8 Si2 F7 -146(7) 3_556 . . . ?
F7 F8 Si2 F8 -80(4) 3_556 . . 3_556 ?
F7 F8 Si2 F9 -113(5) 3_556 . . 3_556 ?
F7 F8 Si2 F9 -47(3) 3_556 . . . ?
F9 F9 Si2 F7 -163(4) 3_556 . . 3_556 ?
F7 F9 Si2 F7 174.4(14) 3_556 . . . ?
F9 F9 Si2 F7 12(3) 3_556 . . . ?
F7 F9 Si2 F8 -126(4) 3_556 . . 3_556 ?
F9 F9 Si2 F8 71(3) 3_556 . . 3_556 ?
F7 F9 Si2 F8 83(3) 3_556 . . . ?
F9 F9 Si2 F8 -79(3) 3_556 . . . ?
F7 F9 Si2 F9 163(4) 3_556 . . 3_556 ?
